data_4513117
loop_
_publ_author_name
'Bennion, Jonathan C.'
'McBain, Andrew'
'Son, Steven F.'
'Matzger, Adam J.'

_publ_section_title
;
 Design and Synthesis of a Series of Nitrogen-Rich Energetic Cocrystals of
 5,5&#x2032;-Dinitro-2H,2H&#x2032;-3,3&#x2032;-bi-1,2,4-triazole (DNBT)
;
_journal_issue 5
_journal_name_full 'Crystal Growth &amp; Design'
_journal_page_first 2545
_journal_paper_doi 10.1021/acs.cgd.5b00336
_journal_volume 15
_journal_year 2015
_chemical_formula_moiety 'C4 H2 N8 O4, C4 H2 N6 O4'
_chemical_formula_sum 'C8 H4 N14 O8'
_chemical_formula_weight 424.25
_chemical_name_systematic
; 
 ? 
;
_space_group_IT_number 14
_symmetry_cell_setting monoclinic
_symmetry_space_group_name_Hall '-P 2yn'
_symmetry_space_group_name_H-M 'P 1 21/n 1'
_atom_sites_solution_hydrogens difmap
_atom_sites_solution_primary direct
_atom_sites_solution_secondary difmap
_audit_creation_method SHELXL-97
_cell_angle_alpha 90.00
_cell_angle_beta 111.793(8)
_cell_angle_gamma 90.00
_cell_formula_units_Z 2
_cell_length_a 9.6986(2)
_cell_length_b 7.22470(10)
_cell_length_c 11.4627(8)
_cell_measurement_reflns_used 9518
_cell_measurement_temperature 85(2)
_cell_measurement_theta_max 68.30
_cell_measurement_theta_min 5.10
_cell_volume 745.78(7)
_computing_cell_refinement 'CrystalClear-SM Expert 2.0 r12'
_computing_data_collection 'CrystalClear-SM Expert 2.0 r12 (Rigaku, 2011)'
_computing_data_reduction 'CrystalClear-SM Expert 2.0 r12'
_computing_molecular_graphics 'Bruker SHELXTL'
_computing_publication_material 'Bruker SHELXTL'
_computing_structure_refinement 'SHELXL-97 (Sheldrick, 1997)'
_computing_structure_solution 'SHELXS-97 (Sheldrick, 1990)'
_diffrn_ambient_temperature 85(2)
_diffrn_detector_area_resol_mean 29.257
_diffrn_measured_fraction_theta_full 1.000
_diffrn_measured_fraction_theta_max 1.000
_diffrn_measurement_device_type 'Rigaku Saturn70 CCD'
_diffrn_measurement_method \w
_diffrn_radiation_monochromator confocal
_diffrn_radiation_source 'micro-focus rotating anode'
_diffrn_radiation_type CuK\a
_diffrn_radiation_wavelength 1.54178
_diffrn_reflns_av_R_equivalents 0.0645
_diffrn_reflns_av_sigmaI/netI 0.0294
_diffrn_reflns_limit_h_max 11
_diffrn_reflns_limit_h_min -11
_diffrn_reflns_limit_k_max 8
_diffrn_reflns_limit_k_min -8
_diffrn_reflns_limit_l_max 13
_diffrn_reflns_limit_l_min -13
_diffrn_reflns_number 18793
_diffrn_reflns_theta_full 68.24
_diffrn_reflns_theta_max 68.24
_diffrn_reflns_theta_min 5.12
_exptl_absorpt_coefficient_mu 1.495
_exptl_absorpt_correction_T_max 0.9852
_exptl_absorpt_correction_T_min 0.7155
_exptl_absorpt_correction_type multi-scan
_exptl_absorpt_process_details
; 
    Higashi, T. (1995). Program for Absorption Correction. 
    Rigaku Corporation, Tokyo, Japan. 
;
_exptl_crystal_colour colorless
_exptl_crystal_density_diffrn 1.889
_exptl_crystal_density_method 'not measured'
_exptl_crystal_description needle
_exptl_crystal_F_000 428
_exptl_crystal_size_max 0.24
_exptl_crystal_size_mid 0.06
_exptl_crystal_size_min 0.01
_refine_diff_density_max 0.373
_refine_diff_density_min -0.347
_refine_diff_density_rms 0.083
_refine_ls_extinction_coef 0.0050(5)
_refine_ls_extinction_expression Fc^*^=kFc[1+0.001xFc^2^\l^3^/sin(2\q)]^-1/4^
_refine_ls_extinction_method SHELXL
_refine_ls_goodness_of_fit_ref 1.198
_refine_ls_hydrogen_treatment refall
_refine_ls_matrix_type full
_refine_ls_number_parameters 145
_refine_ls_number_reflns 1367
_refine_ls_number_restraints 0
_refine_ls_restrained_S_all 1.198
_refine_ls_R_factor_all 0.0496
_refine_ls_R_factor_gt 0.0434
_refine_ls_shift/su_max 0.000
_refine_ls_shift/su_mean 0.000
_refine_ls_structure_factor_coef Fsqd
_refine_ls_weighting_details 'calc w=1/[\s^2^(Fo^2^)+(0.0185P)^2^+1.1662P] where P=(Fo^2^+2Fc^2^)/3'
_refine_ls_weighting_scheme calc
_refine_ls_wR_factor_gt 0.0907
_refine_ls_wR_factor_ref 0.0963
_reflns_number_gt 1177
_reflns_number_total 1367
_reflns_threshold_expression >2sigma(I)
_cod_data_source_file cg5b00336_si_002.cif
_cod_data_source_block DAXX
_cod_original_cell_volume 745.78(6)
_cod_original_sg_symbol_H-M 'P 2(1)/n'
_cod_database_code 4513117

loop_
_symmetry_equiv_pos_as_xyz
'x, y, z'
'-x+1/2, y+1/2, -z+1/2'
'-x, -y, -z'
'x-1/2, -y-1/2, z-1/2'

loop_
_atom_site_label
_atom_site_type_symbol
_atom_site_fract_x
_atom_site_fract_y
_atom_site_fract_z
_atom_site_U_iso_or_equiv
_atom_site_adp_type
_atom_site_occupancy
_atom_site_symmetry_multiplicity
_atom_site_calc_flag
O1 O 0.66370(18) 0.0987(2) 0.25405(14) 0.0214(4) Uani 1 1 d
O2 O 0.65923(18) 0.0576(2) 0.06376(15) 0.0215(4) Uani 1 1 d
O3 O 0.37031(18) 0.9552(2) 0.20192(13) 0.0173(4) Uani 1 1 d
O4 O 0.32054(16) 1.1359(2) 0.33322(14) 0.0160(4) Uani 1 1 d
N1 N 0.6340(2) 0.1484(3) 0.14434(17) 0.0152(4) Uani 1 1 d
N2 N 0.53628(19) 0.4296(3) 0.18942(16) 0.0135(4) Uani 1 1 d
N3 N 0.4796(2) 0.5889(3) 0.13046(17) 0.0138(4) Uani 1 1 d
H3 H 0.444(3) 0.681(5) 0.170(3) 0.030(8) Uiso 1 1 d
N4 N 0.35742(19) 0.9873(3) 0.30276(16) 0.0127(4) Uani 1 1 d
N5 N 0.34738(19) 0.8468(3) 0.48983(16) 0.0131(4) Uani 1 1 d
N6 N 0.39753(19) 0.6832(3) 0.54541(16) 0.0120(4) Uani 1 1 d
H6 H 0.393(3) 0.657(4) 0.618(3) 0.024(7) Uiso 1 1 d
N7 N 0.46249(19) 0.6846(3) 0.38090(16) 0.0123(4) Uani 1 1 d
C1 C 0.5659(2) 0.3249(3) 0.10681(19) 0.0127(4) Uani 1 1 d
C2 C 0.5277(2) 0.4159(3) -0.0093(2) 0.0123(4) Uani 1 1 d
C3 C 0.3894(2) 0.8370(3) 0.39274(19) 0.0120(4) Uani 1 1 d
C4 C 0.4660(2) 0.5896(3) 0.48108(18) 0.0116(4) Uani 1 1 d

loop_
_atom_site_aniso_label
_atom_site_aniso_U_11
_atom_site_aniso_U_22
_atom_site_aniso_U_33
_atom_site_aniso_U_23
_atom_site_aniso_U_13
_atom_site_aniso_U_12
O1 0.0259(9) 0.0261(10) 0.0150(8) 0.0080(7) 0.0107(7) 0.0099(7)
O2 0.0259(9) 0.0237(9) 0.0170(8) -0.0009(7) 0.0104(7) 0.0078(7)
O3 0.0241(8) 0.0189(9) 0.0103(7) 0.0014(6) 0.0078(6) -0.0007(7)
O4 0.0160(8) 0.0141(8) 0.0155(7) 0.0001(6) 0.0033(6) 0.0033(6)
N1 0.0144(9) 0.0180(10) 0.0138(9) 0.0008(8) 0.0059(7) 0.0019(7)
N2 0.0119(8) 0.0160(10) 0.0137(9) 0.0001(7) 0.0059(7) 0.0002(7)
N3 0.0167(9) 0.0155(10) 0.0113(9) 0.0004(7) 0.0074(7) 0.0021(7)
N4 0.0128(8) 0.0136(10) 0.0107(8) 0.0013(7) 0.0031(7) 0.0003(7)
N5 0.0132(8) 0.0139(9) 0.0114(8) 0.0012(7) 0.0037(7) 0.0013(7)
N6 0.0156(9) 0.0111(9) 0.0097(8) 0.0025(7) 0.0050(7) -0.0002(7)
N7 0.0125(8) 0.0132(9) 0.0107(8) -0.0015(7) 0.0034(7) -0.0010(7)
C1 0.0111(9) 0.0162(11) 0.0119(10) 0.0001(8) 0.0057(8) 0.0007(8)
C2 0.0117(10) 0.0140(11) 0.0124(10) -0.0019(8) 0.0059(8) -0.0005(8)
C3 0.0119(9) 0.0133(11) 0.0101(9) 0.0013(8) 0.0031(8) -0.0002(8)
C4 0.0099(9) 0.0143(11) 0.0090(9) -0.0019(8) 0.0019(8) -0.0021(8)

loop_
_atom_type_symbol
_atom_type_description
_atom_type_scat_dispersion_real
_atom_type_scat_dispersion_imag
_atom_type_scat_source
C C 0.0181 0.0091 'International Tables Vol C Tables 4.2.6.8 and 6.1.1.4'
H H 0.0000 0.0000 'International Tables Vol C Tables 4.2.6.8 and 6.1.1.4'
N N 0.0311 0.0180 'International Tables Vol C Tables 4.2.6.8 and 6.1.1.4'
O O 0.0492 0.0322 'International Tables Vol C Tables 4.2.6.8 and 6.1.1.4'

loop_
_geom_angle_atom_site_label_1
_geom_angle_atom_site_label_2
_geom_angle_atom_site_label_3
_geom_angle
_geom_angle_site_symmetry_1
_geom_angle_site_symmetry_3
O2 N1 O1 125.0(2) . .
O2 N1 C1 116.71(18) . .
O1 N1 C1 118.28(18) . .
C1 N2 N3 106.63(17) . .
N2 N3 C2 110.31(18) . 3_665
N2 N3 H3 121.1(19) . .
C2 N3 H3 128.4(19) 3_665 .
O4 N4 O3 125.19(18) . .
O4 N4 C3 117.54(17) . .
O3 N4 C3 117.27(18) . .
C3 N5 N6 100.45(17) . .
C4 N6 N5 110.35(17) . .
C4 N6 H6 129(2) . .
N5 N6 H6 121(2) . .
C4 N7 C3 100.45(17) . .
N2 C1 C2 111.04(19) . .
N2 C1 N1 119.58(18) . .
C2 C1 N1 129.32(19) . .
N3 C2 C2 107.7(2) 3_665 3_665
N3 C2 C1 148.0(2) 3_665 .
C2 C2 C1 104.4(2) 3_665 .
N5 C3 N7 117.92(19) . .
N5 C3 N4 120.53(19) . .
N7 C3 N4 121.55(18) . .
N7 C4 N6 110.82(19) . .
N7 C4 C4 125.8(2) . 3_666
N6 C4 C4 123.4(2) . 3_666

loop_
_geom_bond_atom_site_label_1
_geom_bond_atom_site_label_2
_geom_bond_distance
_geom_bond_site_symmetry_2
O1 N1 1.235(2) .
O2 N1 1.229(3) .
O3 N4 1.230(2) .
O4 N4 1.223(2) .
N1 C1 1.427(3) .
N2 C1 1.324(3) .
N2 N3 1.345(3) .
N3 C2 1.365(3) 3_665
N3 H3 0.94(3) .
N4 C3 1.449(3) .
N5 C3 1.321(3) .
N5 N6 1.345(3) .
N6 C4 1.344(3) .
N6 H6 0.87(3) .
N7 C4 1.327(3) .
N7 C3 1.344(3) .
C1 C2 1.405(3) .
C2 N3 1.365(3) 3_665
C2 C2 1.377(4) 3_665
C4 C4 1.445(4) 3_666

loop_
_geom_hbond_atom_site_label_D
_geom_hbond_atom_site_label_H
_geom_hbond_atom_site_label_A
_geom_hbond_distance_DH
_geom_hbond_distance_HA
_geom_hbond_distance_DA
_geom_hbond_angle_DHA
_geom_hbond_site_symmetry_A
N3 H3 O3 0.94(3) 2.18(3) 3.073(3) 157(3) .
N6 H6 N2 0.87(3) 2.14(3) 2.978(3) 160(3) 3_666

loop_
_geom_torsion_atom_site_label_1
_geom_torsion_atom_site_label_2
_geom_torsion_atom_site_label_3
_geom_torsion_atom_site_label_4
_geom_torsion
_geom_torsion_site_symmetry_4
C1 N2 N3 C2 0.5(2) 3_665
C3 N5 N6 C4 0.8(2) .
N3 N2 C1 C2 -0.3(2) .
N3 N2 C1 N1 177.26(18) .
O2 N1 C1 N2 -179.85(19) .
O1 N1 C1 N2 -0.2(3) .
O2 N1 C1 C2 -2.8(3) .
O1 N1 C1 C2 176.9(2) .
N2 C1 C2 N3 -179.5(3) 3_665
N1 C1 C2 N3 3.3(5) 3_665
N2 C1 C2 C2 0.0(3) 3_665
N1 C1 C2 C2 -177.3(2) 3_665
N6 N5 C3 N7 -0.6(2) .
N6 N5 C3 N4 179.68(17) .
C4 N7 C3 N5 0.1(2) .
C4 N7 C3 N4 179.87(18) .
O4 N4 C3 N5 15.3(3) .
O3 N4 C3 N5 -165.00(19) .
O4 N4 C3 N7 -164.39(18) .
O3 N4 C3 N7 15.3(3) .
C3 N7 C4 N6 0.4(2) .
C3 N7 C4 C4 -179.2(3) 3_666
N5 N6 C4 N7 -0.8(2) .
N5 N6 C4 C4 178.8(2) 3_666
